data_4320724
loop_
_publ_author_name
'Piotr Kaszynski'
'Serhii Pakhomov'
'Kris F. Tesh'
'Victor G. Young'

_publ_section_title
;
 Carborane-Containing Liquid Crystals: Synthesis and Structural,
 Conformational, Thermal, and Spectroscopic Characterization of Diheptyl
 and Diheptynyl Derivatives of p-Carboranes
;
_journal_name_full 'Inorganic Chemistry'
_journal_page_first 6622
_journal_page_last 6631
_journal_paper_doi 10.1021/ic010663x
_journal_volume 40
_journal_year 2001
_chemical_compound_source 'Prof. P. Kaszynski - Vanderbilt University'
_chemical_formula_sum 'C18 H46 B16'
_chemical_formula_weight 435.51
_chemical_name_common poitr
_chemical_name_systematic
;
  ?
;
_space_group_IT_number 2
_symmetry_cell_setting triclinic
_symmetry_space_group_name_Hall '-P 1'
_symmetry_space_group_name_H-M 'P -1'
_atom_sites_solution_hydrogens geom
_atom_sites_solution_primary direct
_atom_sites_solution_secondary difmap
_audit_creation_method SHELXL
_cell_angle_alpha 94.88(2)
_cell_angle_beta 95.72(3)
_cell_angle_gamma 101.47(1)
_cell_formula_units_Z 2
_cell_length_a 11.646(6)
_cell_length_b 12.026(4)
_cell_length_c 10.736(2)
_cell_measurement_temperature 193(2)
_cell_volume 1457.8(9)
_computing_structure_refinement 'SHELXL-93 (Sheldrick, 1993)'
_computing_structure_solution 'SHELXS-86 (Sheldrick, 1990)'
_diffrn_ambient_temperature 193(2)
_diffrn_measurement_device 'MSC AFC6S'
_diffrn_measurement_method omega-2theta
_diffrn_radiation_monochromator graphite
_diffrn_radiation_source 'fine-focus sealed tube'
_diffrn_radiation_type CuK\a
_diffrn_radiation_wavelength 1.54178
_diffrn_reflns_av_R_equivalents 0.0343
_diffrn_reflns_av_sigmaI/netI 0.0940
_diffrn_reflns_limit_h_max 13
_diffrn_reflns_limit_h_min -4
_diffrn_reflns_limit_k_max 13
_diffrn_reflns_limit_k_min -13
_diffrn_reflns_limit_l_max 12
_diffrn_reflns_limit_l_min -12
_diffrn_reflns_number 4572
_diffrn_reflns_theta_max 60.09
_diffrn_reflns_theta_min 3.77
_diffrn_standards_decay_% 0.0
_diffrn_standards_interval_count 200
_diffrn_standards_number 3
_exptl_absorpt_coefficient_mu 0.317
_exptl_absorpt_correction_T_max 1.000
_exptl_absorpt_correction_T_min 0.923
_exptl_absorpt_correction_type empirical
_exptl_crystal_colour Yellow
_exptl_crystal_density_diffrn 0.992
_exptl_crystal_density_meas ?
_exptl_crystal_description Rod
_exptl_crystal_F_000 468
_exptl_crystal_size_max 0.70
_exptl_crystal_size_mid 0.40
_exptl_crystal_size_min 0.30
_refine_diff_density_max 0.364
_refine_diff_density_min -0.815
_refine_diff_density_rms 0.087
_refine_ls_extinction_method none
_refine_ls_goodness_of_fit_all 1.035
_refine_ls_goodness_of_fit_obs 1.096
_refine_ls_hydrogen_treatment riding
_refine_ls_matrix_type full
_refine_ls_number_parameters 297
_refine_ls_number_reflns 4289
_refine_ls_number_restraints 91
_refine_ls_restrained_S_all 1.147
_refine_ls_restrained_S_obs 1.111
_refine_ls_R_factor_all 0.2546
_refine_ls_R_factor_obs 0.1423
_refine_ls_shift/esd_max -0.014
_refine_ls_shift/esd_mean 0.001
_refine_ls_structure_factor_coef Fsqd
_refine_ls_weighting_details 'w=1/[\s^2^(Fo^2^)+(0.2395P)^2^+5.9634P] where P=(Fo^2^+2Fc^2^)/3'
_refine_ls_weighting_scheme calc
_refine_ls_wR_factor_all 0.5643
_refine_ls_wR_factor_obs 0.3870
_reflns_number_observed 2090
_reflns_number_total 4325
_reflns_observed_criterion >2sigma(I)
_cod_data_source_file ic010663x_1.cif
_cod_data_source_block poitrz
_cod_depositor_comments
;
The following automatic conversions were performed:

'_symmetry_cell_setting' value 'Triclinic' changed to 'triclinic'
according to the built-in table from CIF Core dictionary named
'cif_core.dic' version 2.4.1 from
2010-06-29.

'_exptl_absorpt_correction_type' value 'Empirical'
changed to 'empirical' according to the built-in table from CIF Core
dictionary named 'cif_core.dic' version 2.4.1 from 2010-06-29.

Automatic conversion script
Id: cif_fix_values 1646 2011-03-28 12:23:43Z adriana 

The following automatic conversions were performed:

'_exptl_crystal_density_meas' value 'not measured' was changed to '?'
- the value is perceived as not measured.

Automatic conversion script
Id: cif_fix_values 3008 2015-01-20 13:52:24Z robertas 

The following automatic conversions were performed:

'_refine_ls_weighting_scheme' value 'calc
w=1/[\s^2^(Fo^2^)+(0.2395P)^2^+5.9634P] where P=(Fo^2^+2Fc^2^)/3' was
changed to 'calc'. New tag '_refine_ls_weighting_details' was
created. The value of the new tag was set to
'w=1/[\s^2^(Fo^2^)+(0.2395P)^2^+5.9634P] where P=(Fo^2^+2Fc^2^)/3'.

Automatic conversion script
Id: cif_fix_values 3143 2015-03-26 13:38:13Z robertas 
;
_cod_database_code 4320724

loop_
_symmetry_equiv_pos_as_xyz
'x, y, z'
'-x, -y, -z'

loop_
_atom_site_aniso_label
_atom_site_aniso_U_11
_atom_site_aniso_U_22
_atom_site_aniso_U_33
_atom_site_aniso_U_23
_atom_site_aniso_U_13
_atom_site_aniso_U_12
C1 0.044(4) 0.052(5) 0.051(5) 0.000(4) 0.009(4) 0.009(4)
C2 0.058(5) 0.052(5) 0.069(6) 0.007(4) 0.029(4) 0.006(4)
C3 0.076(6) 0.065(6) 0.071(6) -0.002(5) 0.036(5) 0.011(5)
C4 0.069(6) 0.063(6) 0.060(5) 0.006(4) 0.028(5) 0.010(4)
C5 0.060(5) 0.060(6) 0.064(6) 0.003(4) 0.017(4) 0.011(4)
C6 0.076(6) 0.056(5) 0.056(5) 0.002(4) 0.027(4) 0.009(4)
C7 0.060(5) 0.067(6) 0.063(5) 0.001(4) 0.026(4) 0.010(4)
C8 0.076(6) 0.065(6) 0.072(6) -0.004(5) 0.020(5) 0.000(5)
C9 0.126(10) 0.079(7) 0.079(7) -0.015(6) 0.021(7) 0.026(7)
B1 0.079(7) 0.061(6) 0.049(5) 0.022(5) 0.019(5) 0.026(5)
B2 0.067(6) 0.054(6) 0.059(6) 0.004(5) 0.029(5) 0.011(5)
B3 0.060(7) 0.098(9) 0.067(7) 0.013(6) 0.019(5) 0.031(6)
B4 0.074(7) 0.068(7) 0.068(7) -0.011(5) 0.032(6) 0.000(6)
B5 0.055(6) 0.064(6) 0.060(6) 0.004(5) 0.019(5) 0.007(5)
B6 0.084(8) 0.060(7) 0.068(7) 0.016(5) 0.032(6) 0.022(6)
B7 0.049(6) 0.100(9) 0.074(7) -0.011(6) 0.027(5) 0.014(6)
B8 0.094(8) 0.044(6) 0.064(6) 0.006(5) 0.028(6) 0.002(5)
C10 0.052(5) 0.050(5) 0.044(4) -0.002(4) 0.008(4) 0.001(4)
C11 0.085(7) 0.117(9) 0.053(6) -0.010(6) 0.031(5) 0.023(6)
B9 0.070(7) 0.055(6) 0.068(7) -0.006(5) 0.018(6) 0.005(5)
B10 0.055(6) 0.059(6) 0.054(6) -0.009(5) 0.012(5) 0.008(5)
B11 0.106(9) 0.085(8) 0.057(6) 0.021(6) 0.027(6) 0.038(7)
B12 0.065(7) 0.114(10) 0.060(7) -0.016(6) 0.011(6) 0.018(7)
B13 0.081(8) 0.075(8) 0.073(7) 0.005(6) 0.032(6) 0.019(6)
B14 0.082(8) 0.078(8) 0.064(7) 0.006(6) 0.028(6) 0.019(6)
B15 0.122(12) 0.157(14) 0.053(7) 0.028(8) 0.028(7) 0.056(11)
B16 0.106(10) 0.102(10) 0.072(8) -0.016(7) 0.033(7) 0.010(8)

loop_
_atom_site_label
_atom_site_type_symbol
_atom_site_fract_x
_atom_site_fract_y
_atom_site_fract_z
_atom_site_U_iso_or_equiv
_atom_site_thermal_displace_type
_atom_site_occupancy
_atom_site_calc_flag
_atom_site_refinement_flags
_atom_site_disorder_group
C1 C 0.2904(7) 0.3117(7) 0.3370(7) 0.049(2) Uani 1 d . .
C2 C 0.1707(7) 0.3879(7) 0.6002(8) 0.059(2) Uani 1 d . .
C3 C 0.1177(8) 0.4204(7) 0.7176(8) 0.070(3) Uani 1 d . .
H3A H 0.1472(8) 0.3803(7) 0.7869(8) 0.084 Uiso 1 calc R .
H3B H 0.0310(8) 0.3936(7) 0.7019(8) 0.084 Uiso 1 calc R .
C4 C 0.1454(8) 0.5474(7) 0.7594(8) 0.063(2) Uani 1 d . .
H4A H 0.2319(8) 0.5760(7) 0.7663(8) 0.076 Uiso 1 calc R .
H4B H 0.1083(8) 0.5868(7) 0.6942(8) 0.076 Uiso 1 calc R .
C5 C 0.1035(8) 0.5771(7) 0.8830(8) 0.061(2) Uani 1 d . .
H5A H 0.1476(8) 0.5451(7) 0.9499(8) 0.073 Uiso 1 calc R .
H5B H 0.0189(8) 0.5407(7) 0.8793(8) 0.073 Uiso 1 calc R .
C6 C 0.1184(8) 0.7032(7) 0.9175(8) 0.062(2) Uani 1 d . .
H6A H 0.0816(8) 0.7358(7) 0.8460(8) 0.075 Uiso 1 calc R .
H6B H 0.2038(8) 0.7378(7) 0.9288(8) 0.075 Uiso 1 calc R .
C7 C 0.0666(8) 0.7381(7) 1.0354(8) 0.063(2) Uani 1 d . .
H7A H -0.0185(8) 0.7023(7) 1.0252(8) 0.075 Uiso 1 calc R .
H7B H 0.1048(8) 0.7074(7) 1.1076(8) 0.075 Uiso 1 calc R .
C8 C 0.0802(9) 0.8648(8) 1.0663(9) 0.073(3) Uani 1 d . .
H8A H 0.0459(9) 0.8966(8) 0.9926(9) 0.088 Uiso 1 calc R .
H8B H 0.1653(9) 0.9004(8) 1.0821(9) 0.088 Uiso 1 calc R .
C9 C 0.0212(11) 0.8958(9) 1.1800(9) 0.095(4) Uani 1 d . .
H9A H 0.0356(11) 0.9772(9) 1.1971(9) 0.142 Uiso 1 d R .
H9B H 0.0534(11) 0.8646(9) 1.2522(9) 0.142 Uiso 1 d R .
H9C H -0.0627(11) 0.8654(9) 1.1630(9) 0.142 Uiso 1 d R .
B1 B 0.3268(10) 0.2863(9) 0.4778(9) 0.060(3) Uani 1 d . .
H1A H 0.3987(10) 0.2388(9) 0.4993(9) 0.072 Uiso 1 calc R .
B2 B 0.3335(9) 0.4283(8) 0.4283(9) 0.059(3) Uani 1 d . .
H2A H 0.4101(9) 0.4950(8) 0.4104(9) 0.071 Uiso 1 calc R .
B3 B 0.1842(10) 0.3797(11) 0.3432(11) 0.072(3) Uani 1 d . .
H3C H 0.1406(10) 0.4079(11) 0.2572(11) 0.087 Uiso 1 calc R .
B4 B 0.1816(10) 0.2367(10) 0.3938(10) 0.071(3) Uani 1 d . .
H4C H 0.1365(10) 0.1501(10) 0.3469(10) 0.086 Uiso 1 calc R .
B5 B 0.3073(9) 0.4008(9) 0.5853(10) 0.060(3) Uani 1 d . .
H5C H 0.3766(9) 0.4384(9) 0.6660(10) 0.072 Uiso 1 calc R .
B6 B 0.2068(10) 0.4665(9) 0.4901(10) 0.068(3) Uani 1 d . .
H6C H 0.1938(10) 0.5565(9) 0.4932(10) 0.081 Uiso 1 calc R .
B7 B 0.1009(9) 0.3293(11) 0.4687(11) 0.074(3) Uani 1 d . .
H7C H 0.0021(9) 0.3083(11) 0.4542(11) 0.089 Uiso 1 calc R .
B8 B 0.2001(10) 0.2672(8) 0.5631(10) 0.068(3) Uani 1 d . .
H8C H 0.1825(10) 0.1971(8) 0.6254(10) 0.081 Uiso 1 calc R .
C10 C 0.3437(7) 0.2805(7) 0.2250(7) 0.050(2) Uani 1 d . .
C11 C 0.4748(9) 0.2058(10) -0.0274(8) 0.085(3) Uani 1 d D .
C12 C 0.5298(11) 0.1658(11) -0.1372(10) 0.116(4) Uiso 0.41(2) d PD 1
H12A H 0.5737(11) 0.1086(11) -0.1074(10) 0.139 Uiso 0.41(2) calc PR 1
H12B H 0.4638(11) 0.1233(11) -0.1992(10) 0.139 Uiso 0.41(2) calc PR 1
C13 C 0.6094(27) 0.2385(19) -0.2097(22) 0.105(11) Uiso 0.41(2) d PD 1
H13A H 0.6843(27) 0.2730(19) -0.1560(22) 0.126 Uiso 0.41(2) calc PR 1
H13B H 0.5725(27) 0.3009(19) -0.2376(22) 0.126 Uiso 0.41(2) calc PR 1
C14 C 0.6340(24) 0.1680(19) -0.3220(20) 0.088(9) Uiso 0.41(2) d PD 1
H14A H 0.6865(24) 0.1174(19) -0.2935(20) 0.105 Uiso 0.41(2) calc PR 1
H14B H 0.5590(24) 0.1190(19) -0.3632(20) 0.105 Uiso 0.41(2) calc PR 1
C15 C 0.6896(29) 0.2378(21) -0.4144(25) 0.128(13) Uiso 0.41(2) d PD 1
H15A H 0.7476(29) 0.3037(21) -0.3687(25) 0.153 Uiso 0.41(2) calc PR 1
H15B H 0.6283(29) 0.2682(21) -0.4632(25) 0.153 Uiso 0.41(2) calc PR 1
C16 C 0.7500(32) 0.1757(21) -0.5032(28) 0.123(9) Uiso 0.41(2) d PDU 1
H16A H 0.7633(32) 0.2249(21) -0.5719(28) 0.147 Uiso 0.41(2) calc PR 1
H16B H 0.8291(32) 0.1787(21) -0.4579(28) 0.147 Uiso 0.41(2) calc PR 1
C17 C 0.7130(26) 0.0584(19) -0.5670(23) 0.088(9) Uiso 0.41(2) d PD 1
H17A H 0.6267(26) 0.0417(19) -0.5927(23) 0.106 Uiso 0.41(2) calc PR 1
H17B H 0.7300(26) 0.0038(19) -0.5074(23) 0.106 Uiso 0.41(2) calc PR 1
C18 C 0.7744(27) 0.0423(23) -0.6797(21) 0.079(8) Uiso 0.41(2) d PD 1
H18A H 0.7331(27) -0.0241(23) -0.7347(21) 0.118 Uiso 0.41(2) d PR 1
H18B H 0.8539(27) 0.0348(23) -0.6536(21) 0.118 Uiso 0.41(2) d PR 1
H18C H 0.7764(27) 0.1085(23) -0.7238(21) 0.118 Uiso 0.41(2) d PR 1
C12' C 0.5298(11) 0.1658(11) -0.1372(10) 0.116(4) Uiso 0.59(2) d PD 2
H12C H 0.6061(22) 0.1477(14) -0.1058(17) 0.139 Uiso 0.59(2) calc PR 2
H12D H 0.4783(22) 0.0941(14) -0.1790(17) 0.139 Uiso 0.59(2) calc PR 2
C13' C 0.5514(22) 0.2470(14) -0.2325(17) 0.110(8) Uiso 0.59(2) d PD 2
H13C H 0.5670(22) 0.3245(14) -0.1868(17) 0.132 Uiso 0.59(2) calc PR 2
H13D H 0.4760(22) 0.2379(14) -0.2876(17) 0.132 Uiso 0.59(2) calc PR 2
C14' C 0.6448(21) 0.2465(18) -0.3171(21) 0.139(10) Uiso 0.59(2) d PD 2
H14C H 0.6502(21) 0.3134(18) -0.3656(21) 0.167 Uiso 0.59(2) calc PR 2
H14D H 0.7218(21) 0.2531(18) -0.2658(21) 0.167 Uiso 0.59(2) calc PR 2
C15' C 0.6198(20) 0.1411(17) -0.4051(19) 0.116(8) Uiso 0.59(2) d PD 2
H15C H 0.5345(20) 0.1221(17) -0.4363(19) 0.139 Uiso 0.59(2) calc PR 2
H15D H 0.6380(20) 0.0776(17) -0.3591(19) 0.139 Uiso 0.59(2) calc PR 2
C16' C 0.6887(22) 0.1504(24) -0.5152(21) 0.139(8) Uiso 0.59(2) d PDU 2
H16C H 0.6319(22) 0.1288(24) -0.5925(21) 0.166 Uiso 0.59(2) calc PR 2
H16D H 0.7264(22) 0.2319(24) -0.5153(21) 0.166 Uiso 0.59(2) calc PR 2
C17' C 0.7815(25) 0.0834(25) -0.5255(19) 0.137(10) Uiso 0.59(2) d PD 2
H17C H 0.7521(25) 0.0070(25) -0.4990(19) 0.165 Uiso 0.59(2) calc PR 2
H17D H 0.8511(25) 0.1211(25) -0.4652(19) 0.165 Uiso 0.59(2) calc PR 2
C18' C 0.8207(17) 0.0679(16) -0.6515(16) 0.073(5) Uiso 0.59(2) d PD 2
H18D H 0.8993(17) 0.0531(16) -0.6441(16) 0.110 Uiso 0.59(2) d PR 2
H18E H 0.8189(17) 0.1327(16) -0.6973(16) 0.110 Uiso 0.59(2) d PR 2
H18F H 0.7658(17) 0.0026(16) -0.6959(16) 0.110 Uiso 0.59(2) d PR 2
B9 B 0.3785(10) 0.1571(9) 0.1920(10) 0.066(3) Uani 1 d . .
H9D H 0.3622(10) 0.0863(9) 0.2536(10) 0.079 Uiso 1 calc R .
B10 B 0.4812(9) 0.2945(8) 0.2173(9) 0.057(3) Uani 1 d . .
H10A H 0.5475(9) 0.3328(8) 0.3004(9) 0.068 Uiso 1 calc R .
B11 B 0.3810(11) 0.3584(11) 0.1180(10) 0.078(3) Uani 1 d . .
H11A H 0.3661(11) 0.4477(11) 0.1200(10) 0.093 Uiso 1 calc R .
B12 B 0.2760(11) 0.2200(11) 0.0914(10) 0.081(4) Uani 1 d . .
H12E H 0.1773(11) 0.1987(11) 0.0725(10) 0.097 Uiso 1 calc R .
B13 B 0.5080(11) 0.1817(10) 0.1128(11) 0.075(3) Uani 1 d . .
H13E H 0.5817(11) 0.1372(10) 0.1373(11) 0.090 Uiso 1 calc R .
B14 B 0.5104(11) 0.3239(10) 0.0612(10) 0.073(3) Uani 1 d . .
H14E H 0.5851(11) 0.3934(10) 0.0445(10) 0.088 Uiso 1 calc R .
B15 B 0.3663(14) 0.2692(14) -0.0268(11) 0.105(5) Uani 1 d . .
H15E H 0.3254(14) 0.2951(14) -0.1158(11) 0.126 Uiso 1 calc R .
B16 B 0.3608(13) 0.1270(13) 0.0236(12) 0.095(4) Uani 1 d . .
H16E H 0.3164(13) 0.0403(13) -0.0234(12) 0.114 Uiso 1 calc R .

loop_
_atom_type_symbol
_atom_type_description
_atom_type_scat_dispersion_real
_atom_type_scat_dispersion_imag
_atom_type_scat_source
C C 0.0181 0.0091 'International Tables Vol C Tables 4.2.6.8 and 6.1.1.4'
H H 0.0000 0.0000 'International Tables Vol C Tables 4.2.6.8 and 6.1.1.4'
B B 0.0090 0.0039 'International Tables Vol C Tables 4.2.6.8 and 6.1.1.4'

loop_
_geom_angle_atom_site_label_1
_geom_angle_atom_site_label_2
_geom_angle_atom_site_label_3
_geom_angle
_geom_angle_site_symmetry_1
_geom_angle_site_symmetry_3
_geom_angle_publ_flag
C10 C1 B1 126.7(7) . . ?
C10 C1 B2 125.4(7) . . ?
B1 C1 B2 69.3(6) . . ?
C10 C1 B4 127.4(7) . . ?
B1 C1 B4 68.2(7) . . ?
B2 C1 B4 107.2(7) . . ?
C10 C1 B3 126.8(8) . . ?
B1 C1 B3 106.5(7) . . ?
B2 C1 B3 69.7(6) . . ?
B4 C1 B3 69.7(7) . . ?
C3 C2 B8 125.3(8) . . ?
C3 C2 B7 126.7(8) . . ?
B8 C2 B7 68.1(7) . . ?
C3 C2 B5 126.9(8) . . ?
B8 C2 B5 69.5(6) . . ?
B7 C2 B5 106.3(7) . . ?
C3 C2 B6 127.5(8) . . ?
B8 C2 B6 107.3(7) . . ?
B7 C2 B6 69.9(7) . . ?
B5 C2 B6 69.2(6) . . ?
C2 C3 C4 114.0(7) . . ?
C5 C4 C3 113.4(7) . . ?
C4 C5 C6 113.5(7) . . ?
C5 C6 C7 115.8(7) . . ?
C8 C7 C6 114.8(7) . . ?
C7 C8 C9 113.1(8) . . ?
C1 B1 B5 109.1(7) . . ?
C1 B1 B4 56.1(6) . . ?
B5 B1 B4 102.6(7) . . ?
C1 B1 B8 110.2(8) . . ?
B5 B1 B8 60.6(5) . . ?
B4 B1 B8 60.2(6) . . ?
C1 B1 B2 55.4(5) . . ?
B5 B1 B2 59.5(5) . . ?
B4 B1 B2 91.2(7) . . ?
B8 B1 B2 102.6(7) . . ?
C1 B2 B5 108.9(7) . . ?
C1 B2 B6 108.5(8) . . ?
B5 B2 B6 60.9(6) . . ?
C1 B2 B1 55.3(5) . . ?
B5 B2 B1 59.3(5) . . ?
B6 B2 B1 101.5(7) . . ?
C1 B2 B3 55.5(5) . . ?
B5 B2 B3 101.3(7) . . ?
B6 B2 B3 58.6(6) . . ?
B1 B2 B3 89.6(7) . . ?
C1 B3 B6 108.8(8) . . ?
C1 B3 B7 107.6(8) . . ?
B6 B3 B7 61.4(6) . . ?
C1 B3 B2 54.8(5) . . ?
B6 B3 B2 59.6(6) . . ?
B7 B3 B2 101.3(7) . . ?
C1 B3 B4 54.9(6) . . ?
B6 B3 B4 101.9(7) . . ?
B7 B3 B4 58.4(6) . . ?
B2 B3 B4 89.1(7) . . ?
C1 B4 B7 109.4(8) . . ?
C1 B4 B1 55.7(5) . . ?
B7 B4 B1 101.5(7) . . ?
C1 B4 B8 109.6(8) . . ?
B7 B4 B8 59.4(6) . . ?
B1 B4 B8 59.9(6) . . ?
C1 B4 B3 55.4(5) . . ?
B7 B4 B3 60.0(6) . . ?
B1 B4 B3 90.1(7) . . ?
B8 B4 B3 101.6(7) . . ?
C2 B5 B1 109.4(7) . . ?
C2 B5 B2 110.3(8) . . ?
B1 B5 B2 61.2(5) . . ?
C2 B5 B8 55.1(6) . . ?
B1 B5 B8 60.1(6) . . ?
B2 B5 B8 103.5(7) . . ?
C2 B5 B6 55.9(6) . . ?
B1 B5 B6 102.2(7) . . ?
B2 B5 B6 59.9(6) . . ?
B8 B5 B6 90.4(7) . . ?
C2 B6 B3 109.5(8) . . ?
C2 B6 B2 108.8(8) . . ?
B3 B6 B2 61.8(6) . . ?
C2 B6 B5 54.9(5) . . ?
B3 B6 B5 102.4(7) . . ?
B2 B6 B5 59.2(6) . . ?
C2 B6 B7 54.5(6) . . ?
B3 B6 B7 60.2(6) . . ?
B2 B6 B7 102.0(7) . . ?
B5 B6 B7 88.3(7) . . ?
C2 B7 B8 55.8(6) . . ?
C2 B7 B4 110.5(8) . . ?
B8 B7 B4 60.9(6) . . ?
C2 B7 B3 109.0(8) . . ?
B8 B7 B3 103.9(7) . . ?
B4 B7 B3 61.6(6) . . ?
C2 B7 B6 55.6(6) . . ?
B8 B7 B6 90.8(7) . . ?
B4 B7 B6 102.1(7) . . ?
B3 B7 B6 58.4(6) . . ?
C2 B8 B7 56.1(6) . . ?
C2 B8 B1 109.1(7) . . ?
B7 B8 B1 101.7(7) . . ?
C2 B8 B4 109.6(8) . . ?
B7 B8 B4 59.7(6) . . ?
B1 B8 B4 59.8(6) . . ?
C2 B8 B5 55.5(5) . . ?
B7 B8 B5 90.4(7) . . ?
B1 B8 B5 59.3(6) . . ?
B4 B8 B5 101.4(7) . . ?
C1 C10 B11 127.2(8) . . ?
C1 C10 B10 125.2(7) . . ?
B11 C10 B10 70.3(7) . . ?
C1 C10 B12 127.1(7) . . ?
B11 C10 B12 70.5(7) . . ?
B10 C10 B12 107.6(7) . . ?
C1 C10 B9 124.5(7) . . ?
B11 C10 B9 108.2(7) . . ?
B10 C10 B9 68.7(6) . . ?
B12 C10 B9 69.4(7) . . ?
C12' C11 B13 124.5(10) . . ?
C12 C11 B13 124.5(10) . . ?
C12' C11 B14 129.5(10) . . ?
C12 C11 B14 129.5(10) . . ?
B13 C11 B14 70.6(7) . . ?
C12' C11 B15 128.3(10) . . ?
C12 C11 B15 128.3(10) . . ?
B13 C11 B15 107.0(8) . . ?
B14 C11 B15 69.0(8) . . ?
C12' C11 B16 122.5(10) . . ?
C12 C11 B16 122.5(10) . . ?
B13 C11 B16 69.8(8) . . ?
B14 C11 B16 108.0(7) . . ?
B15 C11 B16 68.6(9) . . ?
C13 C12 C11 125.9(13) . . ?
C12 C13 C14 109.5(15) . . ?
C15 C14 C13 112.7(16) . . ?
C14 C15 C16 114.1(18) . . ?
C17 C16 C15 129.5(23) . . ?
C16 C17 C18 112.0(17) . . ?
C13' C12' C11 115.6(12) . . ?
C12' C13' C14' 123.0(17) . . ?
C15' C14' C13' 111.4(15) . . ?
C14' C15' C16' 113.3(16) . . ?
C17' C16' C15' 118.9(19) . . ?
C16' C17' C18' 116.1(17) . . ?
C10 B9 B13 107.6(7) . . ?
C10 B9 B16 107.6(9) . . ?
B13 B9 B16 61.9(7) . . ?
C10 B9 B10 54.5(5) . . ?
B13 B9 B10 59.2(6) . . ?
B16 B9 B10 102.3(8) . . ?
C10 B9 B12 54.5(6) . . ?
B13 B9 B12 101.7(8) . . ?
B16 B9 B12 58.8(7) . . ?
B10 B9 B12 89.4(7) . . ?
C10 B10 B13 110.1(7) . . ?
C10 B10 B14 108.7(8) . . ?
B13 B10 B14 61.9(6) . . ?
C10 B10 B9 56.9(5) . . ?
B13 B10 B9 59.6(6) . . ?
B14 B10 B9 103.4(7) . . ?
C10 B10 B11 54.7(6) . . ?
B13 B10 B11 102.7(7) . . ?
B14 B10 B11 59.2(6) . . ?
B9 B10 B11 91.3(7) . . ?
C10 B11 B15 108.5(9) . . ?
C10 B11 B14 109.2(8) . . ?
B15 B11 B14 60.9(7) . . ?
C10 B11 B10 55.0(5) . . ?
B15 B11 B10 100.9(8) . . ?
B14 B11 B10 59.4(6) . . ?
C10 B11 B12 55.3(6) . . ?
B15 B11 B12 59.2(7) . . ?
B14 B11 B12 102.4(8) . . ?
B10 B11 B12 89.3(7) . . ?
C10 B12 B16 109.3(9) . . ?
C10 B12 B15 107.2(9) . . ?
B16 B12 B15 61.4(8) . . ?
C10 B12 B11 54.2(6) . . ?
B16 B12 B11 102.7(8) . . ?
B15 B12 B11 58.8(7) . . ?
C10 B12 B9 56.0(6) . . ?
B16 B12 B9 59.2(7) . . ?
B15 B12 B9 101.2(8) . . ?
B11 B12 B9 90.0(7) . . ?
C11 B13 B10 108.8(8) . . ?
C11 B13 B9 110.1(9) . . ?
B10 B13 B9 61.2(6) . . ?
C11 B13 B14 55.1(6) . . ?
B10 B13 B14 59.4(6) . . ?
B9 B13 B14 102.8(8) . . ?
C11 B13 B16 56.6(7) . . ?
B10 B13 B16 101.8(8) . . ?
B9 B13 B16 59.2(6) . . ?
B14 B13 B16 90.7(9) . . ?
C11 B14 B11 109.3(9) . . ?
C11 B14 B10 107.6(8) . . ?
B11 B14 B10 61.3(6) . . ?
C11 B14 B15 55.6(7) . . ?
B11 B14 B15 59.4(7) . . ?
B10 B14 B15 101.2(8) . . ?
C11 B14 B13 54.3(6) . . ?
B11 B14 B13 102.0(8) . . ?
B10 B14 B13 58.8(6) . . ?
B15 B14 B13 89.0(9) . . ?
C11 B15 B11 109.4(10) . . ?
C11 B15 B12 109.9(10) . . ?
B11 B15 B12 61.9(7) . . ?
C11 B15 B14 55.4(7) . . ?
B11 B15 B14 59.7(7) . . ?
B12 B15 B14 103.5(8) . . ?
C11 B15 B16 56.7(8) . . ?
B11 B15 B16 103.4(8) . . ?
B12 B15 B16 59.2(7) . . ?
B14 B15 B16 92.1(9) . . ?
C11 B16 B12 108.2(10) . . ?
C11 B16 B9 107.1(9) . . ?
B12 B16 B9 62.0(7) . . ?
C11 B16 B15 54.7(7) . . ?
B12 B16 B15 59.4(7) . . ?
B9 B16 B15 101.7(9) . . ?
C11 B16 B13 53.6(7) . . ?
B12 B16 B13 101.8(8) . . ?
B9 B16 B13 58.9(6) . . ?
B15 B16 B13 88.3(9) . . ?

loop_
_geom_bond_atom_site_label_1
_geom_bond_atom_site_label_2
_geom_bond_distance
_geom_bond_site_symmetry_2
_geom_bond_publ_flag
C1 C10 1.461(10) . ?
C1 B1 1.600(12) . ?
C1 B2 1.602(12) . ?
C1 B4 1.608(13) . ?
C1 B3 1.616(13) . ?
C2 C3 1.513(11) . ?
C2 B8 1.584(13) . ?
C2 B7 1.590(14) . ?
C2 B5 1.592(13) . ?
C2 B6 1.612(13) . ?
C3 C4 1.516(11) . ?
C4 C5 1.498(11) . ?
C5 C6 1.501(11) . ?
C6 C7 1.518(10) . ?
C7 C8 1.504(12) . ?
C8 C9 1.515(12) . ?
B1 B5 1.785(14) . ?
B1 B4 1.80(2) . ?
B1 B8 1.800(14) . ?
B1 B2 1.820(14) . ?
B2 B5 1.789(13) . ?
B2 B6 1.801(14) . ?
B2 B3 1.84(2) . ?
B3 B6 1.78(2) . ?
B3 B7 1.81(2) . ?
B3 B4 1.84(2) . ?
B4 B7 1.784(15) . ?
B4 B8 1.806(15) . ?
B5 B8 1.809(14) . ?
B5 B6 1.82(2) . ?
B6 B7 1.84(2) . ?
B7 B8 1.78(2) . ?
C10 B11 1.583(13) . ?
C10 B10 1.589(12) . ?
C10 B12 1.605(13) . ?
C10 B9 1.635(13) . ?
C11 C12' 1.486(8) . ?
C11 C12 1.486(8) . ?
C11 B13 1.58(2) . ?
C11 B14 1.598(15) . ?
C11 B15 1.60(2) . ?
C11 B16 1.64(2) . ?
C12 C13 1.472(9) . ?
C13 C14 1.499(10) . ?
C14 C15 1.471(9) . ?
C15 C16 1.478(9) . ?
C16 C17 1.476(9) . ?
C17 C18 1.483(9) . ?
C12' C13' 1.479(9) . ?
C13' C14' 1.484(9) . ?
C14' C15' 1.477(9) . ?
C15' C16' 1.493(9) . ?
C16' C17' 1.478(9) . ?
C17' C18' 1.479(9) . ?
B9 B13 1.790(15) . ?
B9 B16 1.80(2) . ?
B9 B10 1.819(14) . ?
B9 B12 1.85(2) . ?
B10 B13 1.783(14) . ?
B10 B14 1.794(14) . ?
B10 B11 1.83(2) . ?
B11 B15 1.78(2) . ?
B11 B14 1.79(2) . ?
B11 B12 1.84(2) . ?
B12 B16 1.79(2) . ?
B12 B15 1.79(2) . ?
B13 B14 1.84(2) . ?
B13 B16 1.85(2) . ?
B14 B15 1.81(2) . ?
B15 B16 1.83(2) . ?

loop_
_geom_torsion_atom_site_label_1
_geom_torsion_atom_site_label_2
_geom_torsion_atom_site_label_3
_geom_torsion_atom_site_label_4
_geom_torsion
_geom_torsion_site_symmetry_1
_geom_torsion_site_symmetry_2
_geom_torsion_site_symmetry_3
_geom_torsion_site_symmetry_4
_geom_torsion_publ_flag
B8 C2 C3 C4 155.3(9) . . . . ?
B7 C2 C3 C4 -117.1(10) . . . . ?
B5 C2 C3 C4 65.7(12) . . . . ?
B6 C2 C3 C4 -25.2(14) . . . . ?
C2 C3 C4 C5 -173.8(8) . . . . ?
C3 C4 C5 C6 -173.4(8) . . . . ?
C4 C5 C6 C7 174.3(8) . . . . ?
C5 C6 C7 C8 -178.6(8) . . . . ?
C6 C7 C8 C9 176.7(8) . . . . ?
C10 C1 B1 B5 146.2(8) . . . . ?
B2 C1 B1 B5 26.9(7) . . . . ?
B4 C1 B1 B5 -92.6(8) . . . . ?
B3 C1 B1 B5 -33.2(9) . . . . ?
C10 C1 B1 B4 -121.2(9) . . . . ?
B2 C1 B1 B4 119.5(7) . . . . ?
B4 C1 B1 B4 0.0 . . . . ?
B3 C1 B1 B4 59.4(7) . . . . ?
C10 C1 B1 B8 -149.0(8) . . . . ?
B2 C1 B1 B8 91.7(7) . . . . ?
B4 C1 B1 B8 -27.8(7) . . . . ?
B3 C1 B1 B8 31.6(9) . . . . ?
C10 C1 B1 B2 119.3(9) . . . . ?
B2 C1 B1 B2 0.000(4) . . . . ?
B4 C1 B1 B2 -119.5(7) . . . . ?
B3 C1 B1 B2 -60.1(7) . . . . ?
C10 C1 B2 B5 -147.7(8) . . . . ?
B1 C1 B2 B5 -26.8(7) . . . . ?
B4 C1 B2 B5 31.0(10) . . . . ?
B3 C1 B2 B5 90.9(8) . . . . ?
C10 C1 B2 B6 147.6(8) . . . . ?
B1 C1 B2 B6 -91.4(7) . . . . ?
B4 C1 B2 B6 -33.7(9) . . . . ?
B3 C1 B2 B6 26.3(7) . . . . ?
C10 C1 B2 B1 -121.0(9) . . . . ?
B1 C1 B2 B1 0.000(4) . . . . ?
B4 C1 B2 B1 57.8(7) . . . . ?
B3 C1 B2 B1 117.7(7) . . . . ?
C10 C1 B2 B3 121.4(10) . . . . ?
B1 C1 B2 B3 -117.7(7) . . . . ?
B4 C1 B2 B3 -59.9(8) . . . . ?
B3 C1 B2 B3 0.000(2) . . . . ?
C1 B1 B2 C1 0.000(4) . . . . ?
B5 B1 B2 C1 -150.3(8) . . . . ?
B4 B1 B2 C1 -46.3(5) . . . . ?
B8 B1 B2 C1 -106.0(8) . . . . ?
C1 B1 B2 B5 150.3(8) . . . . ?
B5 B1 B2 B5 0.000(5) . . . . ?
B4 B1 B2 B5 104.0(7) . . . . ?
B8 B1 B2 B5 44.3(7) . . . . ?
C1 B1 B2 B6 104.6(8) . . . . ?
B5 B1 B2 B6 -45.7(7) . . . . ?
B4 B1 B2 B6 58.3(7) . . . . ?
B8 B1 B2 B6 -1.4(9) . . . . ?
C1 B1 B2 B3 46.9(6) . . . . ?
B5 B1 B2 B3 -103.4(7) . . . . ?
B4 B1 B2 B3 0.6(6) . . . . ?
B8 B1 B2 B3 -59.1(7) . . . . ?
C10 C1 B3 B6 -146.2(8) . . . . ?
B1 C1 B3 B6 33.2(10) . . . . ?
B2 C1 B3 B6 -26.6(7) . . . . ?
B4 C1 B3 B6 91.6(8) . . . . ?
C10 C1 B3 B7 148.8(8) . . . . ?
B1 C1 B3 B7 -31.8(10) . . . . ?
B2 C1 B3 B7 -91.6(8) . . . . ?
B4 C1 B3 B7 26.6(8) . . . . ?
C10 C1 B3 B2 -119.6(9) . . . . ?
B1 C1 B3 B2 59.8(7) . . . . ?
B2 C1 B3 B2 0.000(2) . . . . ?
B4 C1 B3 B2 118.2(7) . . . . ?
C10 C1 B3 B4 122.2(9) . . . . ?
B1 C1 B3 B4 -58.5(7) . . . . ?
B2 C1 B3 B4 -118.2(7) . . . . ?
B4 C1 B3 B4 0.000(2) . . . . ?
C1 B2 B3 C1 0.000(2) . . . . ?
B5 B2 B3 C1 -105.3(7) . . . . ?
B6 B2 B3 C1 -150.5(8) . . . . ?
B1 B2 B3 C1 -46.7(6) . . . . ?
C1 B2 B3 B6 150.5(8) . . . . ?
B5 B2 B3 B6 45.3(7) . . . . ?
B6 B2 B3 B6 0.000(3) . . . . ?
B1 B2 B3 B6 103.8(7) . . . . ?
C1 B2 B3 B7 103.7(8) . . . . ?
B5 B2 B3 B7 -1.6(9) . . . . ?
B6 B2 B3 B7 -46.9(7) . . . . ?
B1 B2 B3 B7 56.9(7) . . . . ?
C1 B2 B3 B4 46.2(6) . . . . ?
B5 B2 B3 B4 -59.1(7) . . . . ?
B6 B2 B3 B4 -104.4(7) . . . . ?
B1 B2 B3 B4 -0.6(6) . . . . ?
C10 C1 B4 B7 -148.8(8) . . . . ?
B1 C1 B4 B7 91.0(8) . . . . ?
B2 C1 B4 B7 32.5(10) . . . . ?
B3 C1 B4 B7 -27.4(8) . . . . ?
C10 C1 B4 B1 120.2(10) . . . . ?
B1 C1 B4 B1 0.000(1) . . . . ?
B2 C1 B4 B1 -58.4(7) . . . . ?
B3 C1 B4 B1 -118.4(7) . . . . ?
C10 C1 B4 B8 147.8(8) . . . . ?
B1 C1 B4 B8 27.6(7) . . . . ?
B2 C1 B4 B8 -30.8(10) . . . . ?
B3 C1 B4 B8 -90.8(8) . . . . ?
C10 C1 B4 B3 -121.4(10) . . . . ?
B1 C1 B4 B3 118.4(7) . . . . ?
B2 C1 B4 B3 59.9(7) . . . . ?
B3 C1 B4 B3 0.000(2) . . . . ?
C1 B1 B4 C1 0.0 . . . . ?
B5 B1 B4 C1 104.7(7) . . . . ?
B8 B1 B4 C1 149.7(8) . . . . ?
B2 B1 B4 C1 45.8(5) . . . . ?
C1 B1 B4 B7 -105.7(8) . . . . ?
B5 B1 B4 B7 -1.0(9) . . . . ?
B8 B1 B4 B7 44.0(7) . . . . ?
B2 B1 B4 B7 -59.9(7) . . . . ?
C1 B1 B4 B8 -149.7(8) . . . . ?
B5 B1 B4 B8 -45.0(6) . . . . ?
B8 B1 B4 B8 0.000(2) . . . . ?
B2 B1 B4 B8 -103.9(7) . . . . ?
C1 B1 B4 B3 -46.4(6) . . . . ?
B5 B1 B4 B3 58.3(7) . . . . ?
B8 B1 B4 B3 103.3(7) . . . . ?
B2 B1 B4 B3 -0.6(6) . . . . ?
C1 B3 B4 C1 0.000(2) . . . . ?
B6 B3 B4 C1 -104.7(8) . . . . ?
B7 B3 B4 C1 -149.9(9) . . . . ?
B2 B3 B4 C1 -46.0(5) . . . . ?
C1 B3 B4 B7 149.9(9) . . . . ?
B6 B3 B4 B7 45.2(7) . . . . ?
B7 B3 B4 B7 0.000(4) . . . . ?
B2 B3 B4 B7 103.9(7) . . . . ?
C1 B3 B4 B1 46.6(6) . . . . ?
B6 B3 B4 B1 -58.1(7) . . . . ?
B7 B3 B4 B1 -103.3(7) . . . . ?
B2 B3 B4 B1 0.6(6) . . . . ?
C1 B3 B4 B8 105.9(8) . . . . ?
B6 B3 B4 B8 1.2(9) . . . . ?
B7 B3 B4 B8 -44.0(7) . . . . ?
B2 B3 B4 B8 59.8(7) . . . . ?
C3 C2 B5 B1 146.3(8) . . . . ?
B8 C2 B5 B1 27.0(7) . . . . ?
B7 C2 B5 B1 -31.4(10) . . . . ?
B6 C2 B5 B1 -91.8(8) . . . . ?
C3 C2 B5 B2 -148.1(8) . . . . ?
B8 C2 B5 B2 92.6(8) . . . . ?
B7 C2 B5 B2 34.2(10) . . . . ?
B6 C2 B5 B2 -26.3(7) . . . . ?
C3 C2 B5 B8 119.3(10) . . . . ?
B8 C2 B5 B8 0.0 . . . . ?
B7 C2 B5 B8 -58.4(8) . . . . ?
B6 C2 B5 B8 -118.8(7) . . . . ?
C3 C2 B5 B6 -121.9(10) . . . . ?
B8 C2 B5 B6 118.8(7) . . . . ?
B7 C2 B5 B6 60.4(8) . . . . ?
B6 C2 B5 B6 0.000(3) . . . . ?
C1 B1 B5 C2 77.5(9) . . . . ?
B4 B1 B5 C2 19.3(9) . . . . ?
B8 B1 B5 C2 -25.4(7) . . . . ?
B2 B1 B5 C2 103.1(8) . . . . ?
C1 B1 B5 B2 -25.6(7) . . . . ?
B4 B1 B5 B2 -83.8(7) . . . . ?
B8 B1 B5 B2 -128.6(8) . . . . ?
B2 B1 B5 B2 0.000(5) . . . . ?
C1 B1 B5 B8 103.0(8) . . . . ?
B4 B1 B5 B8 44.8(7) . . . . ?
B8 B1 B5 B8 0.0 . . . . ?
B2 B1 B5 B8 128.6(8) . . . . ?
C1 B1 B5 B6 19.6(9) . . . . ?
B4 B1 B5 B6 -38.6(8) . . . . ?
B8 B1 B5 B6 -83.3(7) . . . . ?
B2 B1 B5 B6 45.2(7) . . . . ?
C1 B2 B5 C2 -76.1(9) . . . . ?
B6 B2 B5 C2 25.1(7) . . . . ?
B1 B2 B5 C2 -101.6(8) . . . . ?
B3 B2 B5 C2 -18.9(9) . . . . ?
C1 B2 B5 B1 25.5(7) . . . . ?
B6 B2 B5 B1 126.6(8) . . . . ?
B1 B2 B5 B1 0.000(4) . . . . ?
B3 B2 B5 B1 82.7(7) . . . . ?
C1 B2 B5 B8 -18.7(9) . . . . ?
B6 B2 B5 B8 82.4(8) . . . . ?
B1 B2 B5 B8 -44.2(7) . . . . ?
B3 B2 B5 B8 38.5(9) . . . . ?
C1 B2 B5 B6 -101.1(8) . . . . ?
B6 B2 B5 B6 0.000(5) . . . . ?
B1 B2 B5 B6 -126.6(8) . . . . ?
B3 B2 B5 B6 -44.0(7) . . . . ?
C3 C2 B6 B3 -147.1(9) . . . . ?
B8 C2 B6 B3 32.5(10) . . . . ?
B7 C2 B6 B3 -25.6(8) . . . . ?
B5 C2 B6 B3 91.7(8) . . . . ?
C3 C2 B6 B2 147.0(9) . . . . ?
B8 C2 B6 B2 -33.4(10) . . . . ?
B7 C2 B6 B2 -91.5(8) . . . . ?
B5 C2 B6 B2 25.8(7) . . . . ?
C3 C2 B6 B5 121.2(10) . . . . ?
B8 C2 B6 B5 -59.2(7) . . . . ?
B7 C2 B6 B5 -117.3(7) . . . . ?
B5 C2 B6 B5 0.000(3) . . . . ?
C3 C2 B6 B7 -121.5(11) . . . . ?
B8 C2 B6 B7 58.1(8) . . . . ?
B7 C2 B6 B7 0.000(2) . . . . ?
B5 C2 B6 B7 117.3(7) . . . . ?
C1 B3 B6 C2 -76.4(10) . . . . ?
B7 B3 B6 C2 23.9(7) . . . . ?
B2 B3 B6 C2 -101.5(8) . . . . ?
B4 B3 B6 C2 -19.6(10) . . . . ?
C1 B3 B6 B2 25.1(7) . . . . ?
B7 B3 B6 B2 125.4(8) . . . . ?
B2 B3 B6 B2 0.000(3) . . . . ?
B4 B3 B6 B2 81.8(7) . . . . ?
C1 B3 B6 B5 -19.5(9) . . . . ?
B7 B3 B6 B5 80.8(7) . . . . ?
B2 B3 B6 B5 -44.6(6) . . . . ?
B4 B3 B6 B5 37.3(8) . . . . ?
C1 B3 B6 B7 -100.3(9) . . . . ?
B7 B3 B6 B7 0.000(2) . . . . ?
B2 B3 B6 B7 -125.4(8) . . . . ?
B4 B3 B6 B7 -43.5(7) . . . . ?
C1 B2 B6 C2 77.3(9) . . . . ?
B5 B2 B6 C2 -24.5(7) . . . . ?
B1 B2 B6 C2 20.3(10) . . . . ?
B3 B2 B6 C2 102.6(9) . . . . ?
C1 B2 B6 B3 -25.3(7) . . . . ?
B5 B2 B6 B3 -127.1(8) . . . . ?
B1 B2 B6 B3 -82.3(7) . . . . ?
B3 B2 B6 B3 0.000(2) . . . . ?
C1 B2 B6 B5 101.8(8) . . . . ?
B5 B2 B6 B5 0.000(5) . . . . ?
B1 B2 B6 B5 44.8(6) . . . . ?
B3 B2 B6 B5 127.1(8) . . . . ?
C1 B2 B6 B7 21.0(9) . . . . ?
B5 B2 B6 B7 -80.8(7) . . . . ?
B1 B2 B6 B7 -36.0(9) . . . . ?
B3 B2 B6 B7 46.3(7) . . . . ?
C2 B5 B6 C2 0.000(3) . . . . ?
B1 B5 B6 C2 105.3(7) . . . . ?
B2 B5 B6 C2 151.3(8) . . . . ?
B8 B5 B6 C2 45.9(6) . . . . ?
C2 B5 B6 B3 -105.3(8) . . . . ?
B1 B5 B6 B3 0.0(8) . . . . ?
B2 B5 B6 B3 46.1(7) . . . . ?
B8 B5 B6 B3 -59.4(7) . . . . ?
C2 B5 B6 B2 -151.3(8) . . . . ?
B1 B5 B6 B2 -46.0(6) . . . . ?
B2 B5 B6 B2 0.000(4) . . . . ?
B8 B5 B6 B2 -105.4(7) . . . . ?
C2 B5 B6 B7 -46.3(6) . . . . ?
B1 B5 B6 B7 59.0(7) . . . . ?
B2 B5 B6 B7 105.0(7) . . . . ?
B8 B5 B6 B7 -0.4(6) . . . . ?
C3 C2 B7 B8 -118.5(10) . . . . ?
B8 C2 B7 B8 0.000(5) . . . . ?
B5 C2 B7 B8 59.2(7) . . . . ?
B6 C2 B7 B8 119.2(7) . . . . ?
C3 C2 B7 B4 -146.7(8) . . . . ?
B8 C2 B7 B4 -28.2(8) . . . . ?
B5 C2 B7 B4 31.0(10) . . . . ?
B6 C2 B7 B4 90.9(8) . . . . ?
C3 C2 B7 B3 147.4(8) . . . . ?
B8 C2 B7 B3 -94.2(8) . . . . ?
B5 C2 B7 B3 -34.9(10) . . . . ?
B6 C2 B7 B3 25.0(8) . . . . ?
C3 C2 B7 B6 122.4(10) . . . . ?
B8 C2 B7 B6 -119.2(7) . . . . ?
B5 C2 B7 B6 -59.9(7) . . . . ?
B6 C2 B7 B6 0.000(2) . . . . ?
C1 B4 B7 C2 -75.2(10) . . . . ?
B1 B4 B7 C2 -17.7(10) . . . . ?
B8 B4 B7 C2 26.6(7) . . . . ?
B3 B4 B7 C2 -101.1(9) . . . . ?
C1 B4 B7 B8 -101.8(9) . . . . ?
B1 B4 B7 B8 -44.3(7) . . . . ?
B8 B4 B7 B8 0.000(5) . . . . ?
B3 B4 B7 B8 -127.7(8) . . . . ?
C1 B4 B7 B3 25.9(8) . . . . ?
B1 B4 B7 B3 83.4(7) . . . . ?
B8 B4 B7 B3 127.7(8) . . . . ?
B3 B4 B7 B3 0.000(3) . . . . ?
C1 B4 B7 B6 -17.7(10) . . . . ?
B1 B4 B7 B6 39.8(9) . . . . ?
B8 B4 B7 B6 84.1(7) . . . . ?
B3 B4 B7 B6 -43.6(7) . . . . ?
C1 B3 B7 C2 78.1(10) . . . . ?
B6 B3 B7 C2 -24.2(7) . . . . ?
B2 B3 B7 C2 21.7(10) . . . . ?
B4 B3 B7 C2 103.6(9) . . . . ?
C1 B3 B7 B8 19.9(10) . . . . ?
B6 B3 B7 B8 -82.3(8) . . . . ?
B2 B3 B7 B8 -36.5(9) . . . . ?
B4 B3 B7 B8 45.4(7) . . . . ?
C1 B3 B7 B4 -25.5(7) . . . . ?
B6 B3 B7 B4 -127.7(8) . . . . ?
B2 B3 B7 B4 -81.9(7) . . . . ?
B4 B3 B7 B4 0.000(3) . . . . ?
C1 B3 B7 B6 102.2(9) . . . . ?
B6 B3 B7 B6 0.000(3) . . . . ?
B2 B3 B7 B6 45.8(7) . . . . ?
B4 B3 B7 B6 127.7(8) . . . . ?
C2 B6 B7 C2 0.000(3) . . . . ?
B3 B6 B7 C2 152.0(8) . . . . ?
B2 B6 B7 C2 104.7(8) . . . . ?
B5 B6 B7 C2 46.7(6) . . . . ?
C2 B6 B7 B8 -46.2(6) . . . . ?
B3 B6 B7 B8 105.8(7) . . . . ?
B2 B6 B7 B8 58.5(7) . . . . ?
B5 B6 B7 B8 0.4(6) . . . . ?
C2 B6 B7 B4 -106.6(9) . . . . ?
B3 B6 B7 B4 45.4(7) . . . . ?
B2 B6 B7 B4 -1.9(9) . . . . ?
B5 B6 B7 B4 -60.0(8) . . . . ?
C2 B6 B7 B3 -152.0(8) . . . . ?
B3 B6 B7 B3 0.000(2) . . . . ?
B2 B6 B7 B3 -47.3(7) . . . . ?
B5 B6 B7 B3 -105.4(7) . . . . ?
C3 C2 B8 B7 120.4(10) . . . . ?
B7 C2 B8 B7 0.000(4) . . . . ?
B5 C2 B8 B7 -118.2(7) . . . . ?
B6 C2 B8 B7 -59.2(8) . . . . ?
C3 C2 B8 B1 -148.1(8) . . . . ?
B7 C2 B8 B1 91.5(8) . . . . ?
B5 C2 B8 B1 -26.7(7) . . . . ?
B6 C2 B8 B1 32.3(10) . . . . ?
C3 C2 B8 B4 148.1(9) . . . . ?
B7 C2 B8 B4 27.7(7) . . . . ?
B5 C2 B8 B4 -90.5(8) . . . . ?
B6 C2 B8 B4 -31.5(10) . . . . ?
C3 C2 B8 B5 -121.4(10) . . . . ?
B7 C2 B8 B5 118.2(7) . . . . ?
B5 C2 B8 B5 0.0 . . . . ?
B6 C2 B8 B5 59.0(7) . . . . ?
C2 B7 B8 C2 0.000(6) . . . . ?
B4 B7 B8 C2 149.5(8) . . . . ?
B3 B7 B8 C2 103.7(8) . . . . ?
B6 B7 B8 C2 46.1(6) . . . . ?
C2 B7 B8 B1 -105.2(7) . . . . ?
B4 B7 B8 B1 44.3(7) . . . . ?
B3 B7 B8 B1 -1.5(9) . . . . ?
B6 B7 B8 B1 -59.1(7) . . . . ?
C2 B7 B8 B4 -149.5(8) . . . . ?
B4 B7 B8 B4 0.000(4) . . . . ?
B3 B7 B8 B4 -45.8(7) . . . . ?
B6 B7 B8 B4 -103.4(7) . . . . ?
C2 B7 B8 B5 -46.5(5) . . . . ?
B4 B7 B8 B5 103.0(7) . . . . ?
B3 B7 B8 B5 57.2(8) . . . . ?
B6 B7 B8 B5 -0.4(6) . . . . ?
C1 B1 B8 C2 -75.6(10) . . . . ?
B5 B1 B8 C2 25.5(7) . . . . ?
B4 B1 B8 C2 -102.2(9) . . . . ?
B2 B1 B8 C2 -18.1(10) . . . . ?
C1 B1 B8 B7 -17.7(9) . . . . ?
B5 B1 B8 B7 83.4(7) . . . . ?
B4 B1 B8 B7 -44.2(7) . . . . ?
B2 B1 B8 B7 39.8(9) . . . . ?
C1 B1 B8 B4 26.5(7) . . . . ?
B5 B1 B8 B4 127.7(8) . . . . ?
B4 B1 B8 B4 0.000(2) . . . . ?
B2 B1 B8 B4 84.0(7) . . . . ?
C1 B1 B8 B5 -101.2(8) . . . . ?
B5 B1 B8 B5 0.0 . . . . ?
B4 B1 B8 B5 -127.7(8) . . . . ?
B2 B1 B8 B5 -43.7(7) . . . . ?
C1 B4 B8 C2 74.9(10) . . . . ?
B7 B4 B8 C2 -26.5(7) . . . . ?
B1 B4 B8 C2 101.2(8) . . . . ?
B3 B4 B8 C2 17.8(10) . . . . ?
C1 B4 B8 B7 101.5(9) . . . . ?
B7 B4 B8 B7 0.000(5) . . . . ?
B1 B4 B8 B7 127.7(8) . . . . ?
B3 B4 B8 B7 44.3(7) . . . . ?
C1 B4 B8 B1 -26.3(7) . . . . ?
B7 B4 B8 B1 -127.7(8) . . . . ?
B1 B4 B8 B1 0.000(2) . . . . ?
B3 B4 B8 B1 -83.4(7) . . . . ?
C1 B4 B8 B5 17.7(10) . . . . ?
B7 B4 B8 B5 -83.7(7) . . . . ?
B1 B4 B8 B5 44.0(7) . . . . ?
B3 B4 B8 B5 -39.4(9) . . . . ?
C2 B5 B8 C2 0.0 . . . . ?
B1 B5 B8 C2 -150.4(8) . . . . ?
B2 B5 B8 C2 -105.6(8) . . . . ?
B6 B5 B8 C2 -46.5(6) . . . . ?
C2 B5 B8 B7 47.0(6) . . . . ?
B1 B5 B8 B7 -103.4(7) . . . . ?
B2 B5 B8 B7 -58.6(7) . . . . ?
B6 B5 B8 B7 0.4(6) . . . . ?
C2 B5 B8 B1 150.4(8) . . . . ?
B1 B5 B8 B1 0.0 . . . . ?
B2 B5 B8 B1 44.8(7) . . . . ?
B6 B5 B8 B1 103.9(6) . . . . ?
C2 B5 B8 B4 106.1(9) . . . . ?
B1 B5 B8 B4 -44.3(7) . . . . ?
B2 B5 B8 B4 0.5(9) . . . . ?
B6 B5 B8 B4 59.6(8) . . . . ?
B1 C1 C10 B11 -134.9(10) . . . . ?
B2 C1 C10 B11 -45.7(13) . . . . ?
B4 C1 C10 B11 135.9(10) . . . . ?
B3 C1 C10 B11 44.4(13) . . . . ?
B1 C1 C10 B10 -43.8(13) . . . . ?
B2 C1 C10 B10 45.5(13) . . . . ?
B4 C1 C10 B10 -133.0(10) . . . . ?
B3 C1 C10 B10 135.5(10) . . . . ?
B1 C1 C10 B12 132.3(10) . . . . ?
B2 C1 C10 B12 -138.4(10) . . . . ?
B4 C1 C10 B12 43.1(14) . . . . ?
B3 C1 C10 B12 -48.4(13) . . . . ?
B1 C1 C10 B9 43.1(12) . . . . ?
B2 C1 C10 B9 132.4(9) . . . . ?
B4 C1 C10 B9 -46.1(13) . . . . ?
B3 C1 C10 B9 -137.6(9) . . . . ?
C12' C11 C12 C13 0.0(1000) . . . . ?
B13 C11 C12 C13 -110.6(23) . . . . ?
B14 C11 C12 C13 -18.0(27) . . . . ?
B15 C11 C12 C13 75.4(26) . . . . ?
B16 C11 C12 C13 162.7(21) . . . . ?
C11 C12 C13 C14 -173.1(17) . . . . ?
C12 C13 C14 C15 166.7(25) . . . . ?
C13 C14 C15 C16 160.9(30) . . . . ?
C14 C15 C16 C17 40.6(54) . . . . ?
C15 C16 C17 C18 159.8(33) . . . . ?
C12 C11 C12' C13' 0.0(1000) . . . . ?
B13 C11 C12' C13' -141.6(15) . . . . ?
B14 C11 C12' C13' -49.1(20) . . . . ?
B15 C11 C12' C13' 44.4(21) . . . . ?
B16 C11 C12' C13' 131.7(16) . . . . ?
C11 C12' C13' C14' 154.3(17) . . . . ?
C12' C13' C14' C15' 66.0(29) . . . . ?
C13' C14' C15' C16' 162.7(20) . . . . ?
C14' C15' C16' C17' 111.5(29) . . . . ?
C15' C16' C17' C18' 161.9(21) . . . . ?
C1 C10 B9 B13 -146.4(8) . . . . ?
B11 C10 B9 B13 31.9(10) . . . . ?
B10 C10 B9 B13 -27.5(7) . . . . ?
B12 C10 B9 B13 92.0(9) . . . . ?
C1 C10 B9 B16 148.3(8) . . . . ?
B11 C10 B9 B16 -33.4(10) . . . . ?
B10 C10 B9 B16 -92.8(8) . . . . ?
B12 C10 B9 B16 26.7(8) . . . . ?
C1 C10 B9 B10 -118.9(9) . . . . ?
B11 C10 B9 B10 59.4(8) . . . . ?
B10 C10 B9 B10 0.0 . . . . ?
B12 C10 B9 B10 119.5(7) . . . . ?
C1 C10 B9 B12 121.6(9) . . . . ?
B11 C10 B9 B12 -60.1(8) . . . . ?
B10 C10 B9 B12 -119.5(7) . . . . ?
B12 C10 B9 B12 0.000(1) . . . . ?
C1 C10 B10 B13 146.1(8) . . . . ?
B11 C10 B10 B13 -91.6(8) . . . . ?
B12 C10 B10 B13 -30.6(10) . . . . ?
B9 C10 B10 B13 28.1(7) . . . . ?
C1 C10 B10 B14 -147.9(8) . . . . ?
B11 C10 B10 B14 -25.6(8) . . . . ?
B12 C10 B10 B14 35.4(10) . . . . ?
B9 C10 B10 B14 94.1(8) . . . . ?
C1 C10 B10 B9 118.0(9) . . . . ?
B11 C10 B10 B9 -119.7(8) . . . . ?
B12 C10 B10 B9 -58.7(8) . . . . ?
B9 C10 B10 B9 0.0 . . . . ?
C1 C10 B10 B11 -122.3(10) . . . . ?
B11 C10 B10 B11 0.0 . . . . ?
B12 C10 B10 B11 61.0(8) . . . . ?
B9 C10 B10 B11 119.7(8) . . . . ?
C10 B9 B10 C10 0.0 . . . . ?
B13 B9 B10 C10 149.2(8) . . . . ?
B16 B9 B10 C10 102.9(9) . . . . ?
B12 B9 B10 C10 45.1(6) . . . . ?
C10 B9 B10 B13 -149.2(8) . . . . ?
B13 B9 B10 B13 0.0 . . . . ?
B16 B9 B10 B13 -46.3(8) . . . . ?
B12 B9 B10 B13 -104.1(7) . . . . ?
C10 B9 B10 B14 -103.8(8) . . . . ?
B13 B9 B10 B14 45.4(7) . . . . ?
B16 B9 B10 B14 -0.9(9) . . . . ?
B12 B9 B10 B14 -58.7(7) . . . . ?
C10 B9 B10 B11 -45.1(6) . . . . ?
B13 B9 B10 B11 104.0(7) . . . . ?
B16 B9 B10 B11 57.8(8) . . . . ?
B12 B9 B10 B11 0.0(6) . . . . ?
C1 C10 B11 B15 -149.6(9) . . . . ?
B10 C10 B11 B15 90.5(9) . . . . ?
B12 C10 B11 B15 -27.3(9) . . . . ?
B9 C10 B11 B15 32.1(11) . . . . ?
C1 C10 B11 B14 145.6(8) . . . . ?
B10 C10 B11 B14 25.7(8) . . . . ?
B12 C10 B11 B14 -92.1(9) . . . . ?
B9 C10 B11 B14 -32.7(11) . . . . ?
C1 C10 B11 B10 119.9(9) . . . . ?
B10 C10 B11 B10 0.000(1) . . . . ?
B12 C10 B11 B10 -117.8(7) . . . . ?
B9 C10 B11 B10 -58.4(7) . . . . ?
C1 C10 B11 B12 -122.3(10) . . . . ?
B10 C10 B11 B12 117.8(7) . . . . ?
B12 C10 B11 B12 0.0 . . . . ?
B9 C10 B11 B12 59.4(7) . . . . ?
C10 B10 B11 C10 0.000(1) . . . . ?
B13 B10 B11 C10 105.8(7) . . . . ?
B14 B10 B11 C10 151.6(9) . . . . ?
B9 B10 B11 C10 46.7(6) . . . . ?
C10 B10 B11 B15 -105.1(9) . . . . ?
B13 B10 B11 B15 0.7(9) . . . . ?
B14 B10 B11 B15 46.5(8) . . . . ?
B9 B10 B11 B15 -58.4(8) . . . . ?
C10 B10 B11 B14 -151.6(9) . . . . ?
B13 B10 B11 B14 -45.8(7) . . . . ?
B14 B10 B11 B14 0.000(2) . . . . ?
B9 B10 B11 B14 -104.9(7) . . . . ?
C10 B10 B11 B12 -46.6(6) . . . . ?
B13 B10 B11 B12 59.1(7) . . . . ?
B14 B10 B11 B12 104.9(8) . . . . ?
B9 B10 B11 B12 0.0(6) . . . . ?
C1 C10 B12 B16 -145.6(9) . . . . ?
B11 C10 B12 B16 92.0(10) . . . . ?
B10 C10 B12 B16 31.1(11) . . . . ?
B9 C10 B12 B16 -27.2(9) . . . . ?
C1 C10 B12 B15 149.4(9) . . . . ?
B11 C10 B12 B15 27.0(9) . . . . ?
B10 C10 B12 B15 -33.9(11) . . . . ?
B9 C10 B12 B15 -92.1(9) . . . . ?
C1 C10 B12 B11 122.5(10) . . . . ?
B11 C10 B12 B11 0.000(2) . . . . ?
B10 C10 B12 B11 -60.9(7) . . . . ?
B9 C10 B12 B11 -119.1(8) . . . . ?
C1 C10 B12 B9 -118.4(10) . . . . ?
B11 C10 B12 B9 119.1(8) . . . . ?
B10 C10 B12 B9 58.2(7) . . . . ?
B9 C10 B12 B9 0.000(1) . . . . ?
C10 B11 B12 C10 0.000(2) . . . . ?
B15 B11 B12 C10 149.6(9) . . . . ?
B14 B11 B12 C10 104.8(8) . . . . ?
B10 B11 B12 C10 46.4(6) . . . . ?
C10 B11 B12 B16 -104.8(9) . . . . ?
B15 B11 B12 B16 44.8(9) . . . . ?
B14 B11 B12 B16 0.0(10) . . . . ?
B10 B11 B12 B16 -58.4(8) . . . . ?
C10 B11 B12 B15 -149.6(9) . . . . ?
B15 B11 B12 B15 0.000(1) . . . . ?
B14 B11 B12 B15 -44.7(8) . . . . ?
B10 B11 B12 B15 -103.2(8) . . . . ?
C10 B11 B12 B9 -46.4(6) . . . . ?
B15 B11 B12 B9 103.1(8) . . . . ?
B14 B11 B12 B9 58.4(8) . . . . ?
B10 B11 B12 B9 0.0(6) . . . . ?
C10 B9 B12 C10 0.000(3) . . . . ?
B13 B9 B12 C10 -103.4(7) . . . . ?
B16 B9 B12 C10 -149.9(9) . . . . ?
B10 B9 B12 C10 -45.1(5) . . . . ?
C10 B9 B12 B16 149.9(9) . . . . ?
B13 B9 B12 B16 46.5(8) . . . . ?
B16 B9 B12 B16 0.0 . . . . ?
B10 B9 B12 B16 104.8(8) . . . . ?
C10 B9 B12 B15 103.2(9) . . . . ?
B13 B9 B12 B15 -0.1(10) . . . . ?
B16 B9 B12 B15 -46.7(9) . . . . ?
B10 B9 B12 B15 58.2(8) . . . . ?
C10 B9 B12 B11 45.1(6) . . . . ?
B13 B9 B12 B11 -58.3(7) . . . . ?
B16 B9 B12 B11 -104.8(8) . . . . ?
B10 B9 B12 B11 0.0(6) . . . . ?
C12' C11 B13 B10 151.7(10) . . . . ?
C12 C11 B13 B10 151.7(10) . . . . ?
B14 C11 B13 B10 26.5(8) . . . . ?
B15 C11 B13 B10 -33.2(12) . . . . ?
B16 C11 B13 B10 -92.0(9) . . . . ?
C12' C11 B13 B9 -142.9(10) . . . . ?
C12 C11 B13 B9 -142.9(10) . . . . ?
B14 C11 B13 B9 91.9(8) . . . . ?
B15 C11 B13 B9 32.2(12) . . . . ?
B16 C11 B13 B9 -26.6(8) . . . . ?
C12' C11 B13 B14 125.2(13) . . . . ?
C12 C11 B13 B14 125.2(13) . . . . ?
B14 C11 B13 B14 0.000(2) . . . . ?
B15 C11 B13 B14 -59.7(9) . . . . ?
B16 C11 B13 B14 -118.5(8) . . . . ?
C12' C11 B13 B16 -116.3(13) . . . . ?
C12 C11 B13 B16 -116.3(13) . . . . ?
B14 C11 B13 B16 118.5(8) . . . . ?
B15 C11 B13 B16 58.8(10) . . . . ?
B16 C11 B13 B16 0.0 . . . . ?
C10 B10 B13 C11 75.9(10) . . . . ?
B14 B10 B13 C11 -25.2(8) . . . . ?
B9 B10 B13 C11 103.1(9) . . . . ?
B11 B10 B13 C11 19.1(10) . . . . ?
C10 B10 B13 B9 -27.2(7) . . . . ?
B14 B10 B13 B9 -128.2(9) . . . . ?
B9 B10 B13 B9 0.0 . . . . ?
B11 B10 B13 B9 -83.9(8) . . . . ?
C10 B10 B13 B14 101.1(9) . . . . ?
B14 B10 B13 B14 0.000(2) . . . . ?
B9 B10 B13 B14 128.2(9) . . . . ?
B11 B10 B13 B14 44.3(7) . . . . ?
C10 B10 B13 B16 17.4(10) . . . . ?
B14 B10 B13 B16 -83.6(9) . . . . ?
B9 B10 B13 B16 44.6(8) . . . . ?
B11 B10 B13 B16 -39.3(9) . . . . ?
C10 B9 B13 C11 -75.1(10) . . . . ?
B16 B9 B13 C11 25.8(9) . . . . ?
B10 B9 B13 C11 -101.1(9) . . . . ?
B12 B9 B13 C11 -18.9(10) . . . . ?
C10 B9 B13 B10 25.9(7) . . . . ?
B16 B9 B13 B10 126.9(9) . . . . ?
B10 B9 B13 B10 0.0 . . . . ?
B12 B9 B13 B10 82.2(7) . . . . ?
C10 B9 B13 B14 -17.9(10) . . . . ?
B16 B9 B13 B14 83.0(9) . . . . ?
B10 B9 B13 B14 -43.9(7) . . . . ?
B12 B9 B13 B14 38.3(9) . . . . ?
C10 B9 B13 B16 -100.9(9) . . . . ?
B16 B9 B13 B16 0.0 . . . . ?
B10 B9 B13 B16 -126.9(9) . . . . ?
B12 B9 B13 B16 -44.7(8) . . . . ?
C12' C11 B14 B11 149.7(11) . . . . ?
C12 C11 B14 B11 149.7(11) . . . . ?
B13 C11 B14 B11 -91.1(9) . . . . ?
B15 C11 B14 B11 26.7(8) . . . . ?
B16 C11 B14 B11 -31.0(12) . . . . ?
C12' C11 B14 B10 -145.3(11) . . . . ?
C12 C11 B14 B10 -145.3(11) . . . . ?
B13 C11 B14 B10 -26.1(8) . . . . ?
B15 C11 B14 B10 91.7(9) . . . . ?
B16 C11 B14 B10 34.0(11) . . . . ?
C12' C11 B14 B15 123.0(14) . . . . ?
C12 C11 B14 B15 123.0(14) . . . . ?
B13 C11 B14 B15 -117.8(8) . . . . ?
B15 C11 B14 B15 0.0 . . . . ?
B16 C11 B14 B15 -57.7(9) . . . . ?
C12' C11 B14 B13 -119.2(14) . . . . ?
C12 C11 B14 B13 -119.2(14) . . . . ?
B13 C11 B14 B13 0.000(2) . . . . ?
B15 C11 B14 B13 117.8(8) . . . . ?
B16 C11 B14 B13 60.1(9) . . . . ?
C10 B11 B14 C11 75.6(10) . . . . ?
B15 B11 B14 C11 -25.5(9) . . . . ?
B10 B11 B14 C11 100.0(9) . . . . ?
B12 B11 B14 C11 18.3(10) . . . . ?
C10 B11 B14 B10 -24.4(7) . . . . ?
B15 B11 B14 B10 -125.5(9) . . . . ?
B10 B11 B14 B10 0.000(3) . . . . ?
B12 B11 B14 B10 -81.7(7) . . . . ?
C10 B11 B14 B15 101.1(10) . . . . ?
B15 B11 B14 B15 0.0 . . . . ?
B10 B11 B14 B15 125.5(9) . . . . ?
B12 B11 B14 B15 43.8(8) . . . . ?
C10 B11 B14 B13 19.5(11) . . . . ?
B15 B11 B14 B13 -81.6(9) . . . . ?
B10 B11 B14 B13 43.9(7) . . . . ?
B12 B11 B14 B13 -37.8(9) . . . . ?
C10 B10 B14 C11 -78.6(9) . . . . ?
B13 B10 B14 C11 24.7(8) . . . . ?
B9 B10 B14 C11 -19.4(10) . . . . ?
B11 B10 B14 C11 -102.8(10) . . . . ?
C10 B10 B14 B11 24.2(7) . . . . ?
B13 B10 B14 B11 127.6(9) . . . . ?
B9 B10 B14 B11 83.4(8) . . . . ?
B11 B10 B14 B11 0.000(2) . . . . ?
C10 B10 B14 B15 -21.4(10) . . . . ?
B13 B10 B14 B15 81.9(9) . . . . ?
B9 B10 B14 B15 37.8(9) . . . . ?
B11 B10 B14 B15 -45.6(8) . . . . ?
C10 B10 B14 B13 -103.3(8) . . . . ?
B13 B10 B14 B13 0.000(2) . . . . ?
B9 B10 B14 B13 -44.2(7) . . . . ?
B11 B10 B14 B13 -127.6(9) . . . . ?
C11 B13 B14 C11 0.000(1) . . . . ?
B10 B13 B14 C11 -150.6(9) . . . . ?
B9 B13 B14 C11 -105.7(9) . . . . ?
B16 B13 B14 C11 -47.2(7) . . . . ?
C11 B13 B14 B11 105.3(9) . . . . ?
B10 B13 B14 B11 -45.3(7) . . . . ?
B9 B13 B14 B11 -0.4(10) . . . . ?
B16 B13 B14 B11 58.1(8) . . . . ?
C11 B13 B14 B10 150.6(9) . . . . ?
B10 B13 B14 B10 0.000(3) . . . . ?
B9 B13 B14 B10 44.9(7) . . . . ?
B16 B13 B14 B10 103.4(7) . . . . ?
C11 B13 B14 B15 46.9(7) . . . . ?
B10 B13 B14 B15 -103.7(7) . . . . ?
B9 B13 B14 B15 -58.8(8) . . . . ?
B16 B13 B14 B15 -0.3(7) . . . . ?
C12' C11 B15 B11 -151.2(11) . . . . ?
C12 C11 B15 B11 -151.2(11) . . . . ?
B13 C11 B15 B11 34.0(13) . . . . ?
B14 C11 B15 B11 -26.8(9) . . . . ?
B16 C11 B15 B11 93.6(10) . . . . ?
C12' C11 B15 B12 142.6(12) . . . . ?
C12 C11 B15 B12 142.6(12) . . . . ?
B13 C11 B15 B12 -32.3(13) . . . . ?
B14 C11 B15 B12 -93.0(10) . . . . ?
B16 C11 B15 B12 27.3(9) . . . . ?
C12' C11 B15 B14 -124.4(14) . . . . ?
C12 C11 B15 B14 -124.4(14) . . . . ?
B13 C11 B15 B14 60.7(8) . . . . ?
B14 C11 B15 B14 0.000(1) . . . . ?
B16 C11 B15 B14 120.3(8) . . . . ?
C12' C11 B15 B16 115.3(14) . . . . ?
C12 C11 B15 B16 115.3(14) . . . . ?
B13 C11 B15 B16 -59.6(9) . . . . ?
B14 C11 B15 B16 -120.3(8) . . . . ?
B16 C11 B15 B16 0.0 . . . . ?
C10 B11 B15 C11 -76.7(12) . . . . ?
B14 B11 B15 C11 25.4(9) . . . . ?
B10 B11 B15 C11 -20.2(12) . . . . ?
B12 B11 B15 C11 -102.7(11) . . . . ?
C10 B11 B15 B12 26.1(8) . . . . ?
B14 B11 B15 B12 128.2(9) . . . . ?
B10 B11 B15 B12 82.6(8) . . . . ?
B12 B11 B15 B12 0.000(1) . . . . ?
C10 B11 B15 B14 -102.1(9) . . . . ?
B14 B11 B15 B14 0.000(1) . . . . ?
B10 B11 B15 B14 -45.6(7) . . . . ?
B12 B11 B15 B14 -128.2(9) . . . . ?
C10 B11 B15 B16 -17.6(12) . . . . ?
B14 B11 B15 B16 84.5(9) . . . . ?
B10 B11 B15 B16 38.9(10) . . . . ?
B12 B11 B15 B16 -43.7(9) . . . . ?
C10 B12 B15 C11 76.5(12) . . . . ?
B16 B12 B15 C11 -26.5(9) . . . . ?
B11 B12 B15 C11 102.0(11) . . . . ?
B9 B12 B15 C11 18.9(12) . . . . ?
C10 B12 B15 B11 -25.5(8) . . . . ?
B16 B12 B15 B11 -128.5(9) . . . . ?
B11 B12 B15 B11 0.000(2) . . . . ?
B9 B12 B15 B11 -83.1(8) . . . . ?
C10 B12 B15 B14 18.8(12) . . . . ?
B16 B12 B15 B14 -84.2(10) . . . . ?
B11 B12 B15 B14 44.3(8) . . . . ?
B9 B12 B15 B14 -38.9(10) . . . . ?
C10 B12 B15 B16 103.1(10) . . . . ?
B16 B12 B15 B16 0.0 . . . . ?
B11 B12 B15 B16 128.5(9) . . . . ?
B9 B12 B15 B16 45.4(8) . . . . ?
C11 B14 B15 C11 0.0 . . . . ?
B11 B14 B15 C11 -150.5(9) . . . . ?
B10 B14 B15 C11 -103.8(8) . . . . ?
B13 B14 B15 C11 -45.9(7) . . . . ?
C11 B14 B15 B11 150.5(9) . . . . ?
B11 B14 B15 B11 0.000(1) . . . . ?
B10 B14 B15 B11 46.8(7) . . . . ?
B13 B14 B15 B11 104.6(7) . . . . ?
C11 B14 B15 B12 105.0(10) . . . . ?
B11 B14 B15 B12 -45.5(8) . . . . ?
B10 B14 B15 B12 1.2(11) . . . . ?
B13 B14 B15 B12 59.1(9) . . . . ?
C11 B14 B15 B16 46.2(7) . . . . ?
B11 B14 B15 B16 -104.3(8) . . . . ?
B10 B14 B15 B16 -57.6(8) . . . . ?
B13 B14 B15 B16 0.3(7) . . . . ?
C12' C11 B16 B12 -149.8(10) . . . . ?
C12 C11 B16 B12 -149.8(10) . . . . ?
B13 C11 B16 B12 91.4(9) . . . . ?
B14 C11 B16 B12 30.8(12) . . . . ?
B15 C11 B16 B12 -27.1(9) . . . . ?
C12' C11 B16 B9 144.8(10) . . . . ?
C12 C11 B16 B9 144.8(10) . . . . ?
B13 C11 B16 B9 26.0(9) . . . . ?
B14 C11 B16 B9 -34.6(12) . . . . ?
B15 C11 B16 B9 -92.5(10) . . . . ?
C12' C11 B16 B15 -122.7(13) . . . . ?
C12 C11 B16 B15 -122.7(13) . . . . ?
B13 C11 B16 B15 118.5(9) . . . . ?
B14 C11 B16 B15 57.9(9) . . . . ?
B15 C11 B16 B15 0.0 . . . . ?
C12' C11 B16 B13 118.8(13) . . . . ?
C12 C11 B16 B13 118.8(13) . . . . ?
B13 C11 B16 B13 0.0 . . . . ?
B14 C11 B16 B13 -60.6(8) . . . . ?
B15 C11 B16 B13 -118.5(9) . . . . ?
C10 B12 B16 C11 -73.9(11) . . . . ?
B15 B12 B16 C11 25.6(9) . . . . ?
B11 B12 B16 C11 -17.8(11) . . . . ?
B9 B12 B16 C11 -100.1(10) . . . . ?
C10 B12 B16 B9 26.1(8) . . . . ?
B15 B12 B16 B9 125.6(9) . . . . ?
B11 B12 B16 B9 82.3(8) . . . . ?
B9 B12 B16 B9 0.000(2) . . . . ?
C10 B12 B16 B15 -99.5(10) . . . . ?
B15 B12 B16 B15 0.000(1) . . . . ?
B11 B12 B16 B15 -43.3(8) . . . . ?
B9 B12 B16 B15 -125.6(9) . . . . ?
C10 B12 B16 B13 -18.7(11) . . . . ?
B15 B12 B16 B13 80.8(9) . . . . ?
B11 B12 B16 B13 37.5(10) . . . . ?
B9 B12 B16 B13 -44.8(7) . . . . ?
C10 B9 B16 C11 76.6(11) . . . . ?
B13 B9 B16 C11 -24.4(8) . . . . ?
B10 B9 B16 C11 20.3(11) . . . . ?
B12 B9 B16 C11 101.9(11) . . . . ?
C10 B9 B16 B12 -25.4(8) . . . . ?
B13 B9 B16 B12 -126.3(9) . . . . ?
B10 B9 B16 B12 -81.6(8) . . . . ?
B12 B9 B16 B12 0.000(2) . . . . ?
C10 B9 B16 B15 20.3(11) . . . . ?
B13 B9 B16 B15 -80.7(9) . . . . ?
B10 B9 B16 B15 -36.0(10) . . . . ?
B12 B9 B16 B15 45.6(8) . . . . ?
C10 B9 B16 B13 101.0(8) . . . . ?
B13 B9 B16 B13 0.0 . . . . ?
B10 B9 B16 B13 44.7(7) . . . . ?
B12 B9 B16 B13 126.3(9) . . . . ?
C11 B15 B16 C11 0.0 . . . . ?
B11 B15 B16 C11 -104.6(10) . . . . ?
B12 B15 B16 C11 -149.8(10) . . . . ?
B14 B15 B16 C11 -45.3(7) . . . . ?
C11 B15 B16 B12 149.8(10) . . . . ?
B11 B15 B16 B12 45.2(8) . . . . ?
B12 B15 B16 B12 0.000(2) . . . . ?
B14 B15 B16 B12 104.5(8) . . . . ?
C11 B15 B16 B9 102.7(9) . . . . ?
B11 B15 B16 B9 -1.9(11) . . . . ?
B12 B15 B16 B9 -47.1(8) . . . . ?
B14 B15 B16 B9 57.4(9) . . . . ?
C11 B15 B16 B13 45.0(7) . . . . ?
B11 B15 B16 B13 -59.6(9) . . . . ?
B12 B15 B16 B13 -104.8(8) . . . . ?
B14 B15 B16 B13 -0.3(7) . . . . ?
C11 B13 B16 C11 0.0 . . . . ?
B10 B13 B16 C11 104.9(8) . . . . ?
B9 B13 B16 C11 150.6(9) . . . . ?
B14 B13 B16 C11 46.1(7) . . . . ?
C11 B13 B16 B12 -104.0(10) . . . . ?
B10 B13 B16 B12 0.9(10) . . . . ?
B9 B13 B16 B12 46.6(8) . . . . ?
B14 B13 B16 B12 -57.9(9) . . . . ?
C11 B13 B16 B9 -150.6(9) . . . . ?
B10 B13 B16 B9 -45.7(7) . . . . ?
B9 B13 B16 B9 0.0 . . . . ?
B14 B13 B16 B9 -104.5(7) . . . . ?
C11 B13 B16 B15 -45.8(7) . . . . ?
B10 B13 B16 B15 59.1(8) . . . . ?
B9 B13 B16 B15 104.8(8) . . . . ?
B14 B13 B16 B15 0.3(7) . . . . ?
